data_1508346
loop_
_publ_author_name
'Kabro, Anzhelika'
'Escudero-Ad\'an, Eduardo C'
'Grushin, Vladimir V.'
'van Leeuwen, Piet W. N. M.'

_publ_section_title
;
 Biomass conversion to high value chemicals: from furfural to chiral
 hydrofuroins in two steps.
;
_journal_issue 15
_journal_name_full 'Organic letters'
_journal_page_first 4014
_journal_page_last 4017
_journal_paper_doi 10.1021/ol3018402
_journal_volume 14
_journal_year 2012
_chemical_absolute_configuration ad
_chemical_formula_sum 'C12 H14 O4'
_chemical_formula_weight 222.23
_chemical_name_systematic
; 
 ? 
;
_space_group_IT_number 19
_symmetry_cell_setting orthorhombic
_symmetry_space_group_name_Hall 'P 2ac 2ab'
_symmetry_space_group_name_H-M 'P 21 21 21'
_atom_sites_solution_hydrogens geom
_atom_sites_solution_primary direct
_atom_sites_solution_secondary difmap
_audit_creation_method SHELXL-97
_cell_angle_alpha 90.00
_cell_angle_beta 90.00
_cell_angle_gamma 90.00
_cell_formula_units_Z 4
_cell_length_a 7.3411(3)
_cell_length_b 8.1629(3)
_cell_length_c 18.5968(8)
_cell_measurement_reflns_used 9622
_cell_measurement_temperature 100(2)
_cell_measurement_theta_max 62.50
_cell_measurement_theta_min 2.19
_cell_volume 1114.41(8)
_computing_cell_refinement 'Bruker APEX2 v2011.4-0'
_computing_data_collection 'Bruker APEX2 v2011.4-0'
_computing_data_reduction 'Bruker SAINT V7.60A'
_computing_molecular_graphics 'Bruker SHELXTL'
_computing_publication_material 'Bruker SHELXTL'
_computing_structure_refinement 'SHELXS-97 (Sheldrick, 2008)'
_computing_structure_solution Sir2011
_diffrn_ambient_temperature 100(2)
_diffrn_detector_area_resol_mean 512
_diffrn_detector_type '4K CCD area detector APEX II'
_diffrn_measured_fraction_theta_full 0.998
_diffrn_measured_fraction_theta_max 0.998
_diffrn_measurement_device_type 'APEX DUO Kappa 4-axis goniometer'
_diffrn_measurement_method
;
 Fullsphere data collection, phi and omega scans
;
_diffrn_measurement_specimen_support 'magnetic support whith MicroMount'
_diffrn_radiation_monochromator 'Quazar MX Multilayer Optics'
_diffrn_radiation_type MoK\a
_diffrn_radiation_wavelength 0.71073
_diffrn_reflns_av_R_equivalents 0.0292
_diffrn_reflns_av_sigmaI/netI 0.0162
_diffrn_reflns_limit_h_max 18
_diffrn_reflns_limit_h_min -14
_diffrn_reflns_limit_k_max 20
_diffrn_reflns_limit_k_min -17
_diffrn_reflns_limit_l_max 45
_diffrn_reflns_limit_l_min -46
_diffrn_reflns_number 120675
_diffrn_reflns_theta_full 62.69
_diffrn_reflns_theta_max 62.69
_diffrn_reflns_theta_min 2.19
_diffrn_source 'Micorfocus source E025 IuS'
_diffrn_source_current 0.6
_diffrn_source_power 50
_diffrn_source_size '0.2 mm x 0.2 mm fine focus'
_diffrn_source_type 'Bruker APEX DUO'
_exptl_absorpt_coefficient_mu 0.099
_exptl_absorpt_correction_T_max 0.9901
_exptl_absorpt_correction_T_min 0.9613
_exptl_absorpt_correction_type empirical
_exptl_absorpt_process_details
; 
 SADABS Version 2008/1 Bruker-Nonius
 Blessing, Acta Cryst. (1995) A51 33-38
;
_exptl_crystal_colour colourless
_exptl_crystal_density_diffrn 1.325
_exptl_crystal_density_method 'not measured'
_exptl_crystal_description Block
_exptl_crystal_F_000 472
_exptl_crystal_size_max 0.949
_exptl_crystal_size_mid 0.794
_exptl_crystal_size_min 0.306
_refine_diff_density_max 0.512
_refine_diff_density_min -0.292
_refine_diff_density_rms 0.079
_refine_ls_abs_structure_details 'Flack H D (1983), Acta Cryst. A39, 876-881'
_refine_ls_abs_structure_Flack -0.05(17)
_refine_ls_extinction_method none
_refine_ls_goodness_of_fit_ref 1.137
_refine_ls_hydrogen_treatment refall
_refine_ls_matrix_type full
_refine_ls_number_parameters 201
_refine_ls_number_reflns 18167
_refine_ls_number_restraints 0
_refine_ls_restrained_S_all 1.137
_refine_ls_R_factor_all 0.0368
_refine_ls_R_factor_gt 0.0330
_refine_ls_shift/su_max 0.001
_refine_ls_shift/su_mean 0.000
_refine_ls_structure_factor_coef Fsqd
_refine_ls_weighting_details 'calc w=1/[\s^2^(Fo^2^)+(0.0556P)^2^+0.0111P] where P=(Fo^2^+2Fc^2^)/3'
_refine_ls_weighting_scheme calc
_refine_ls_wR_factor_gt 0.0886
_refine_ls_wR_factor_ref 0.0916
_reflns_number_gt 16770
_reflns_number_total 18167
_reflns_threshold_expression >2sigma(I)
_cod_data_source_file ol3018402_si_002.cif
_cod_data_source_block mo_kaa56_0m
_cod_depositor_comments
;
The following automatic conversions were performed:
'_diffrn_measurement_specimen_suppport' tag replaced with
'_diffrn_measurement_specimen_support'.

Automatic conversion script
Id: cif_correct_tags 1440 2010-10-19 06:21:57Z saulius 

The following automatic conversions were performed:

'_symmetry_cell_setting' value 'Orthorhombic' changed to
'orthorhombic' according to
/home/saulius/struct/CIF-dictionaries/cif_core.dic dictionary named
'cif_core.dic' version 2.4.2 from 2011-04-26.

Automatic conversion script
Id: cif_fix_values 1891 2012-01-12 08:04:46Z andrius 
;
_cod_original_sg_symbol_H-M P2(1)2(1)2(1)
_cod_database_code 1508346

loop_
_symmetry_equiv_pos_as_xyz
'x, y, z'
'-x+1/2, -y, z+1/2'
'-x, y+1/2, -z+1/2'
'x+1/2, -y+1/2, -z'

loop_
_atom_site_label
_atom_site_type_symbol
_atom_site_fract_x
_atom_site_fract_y
_atom_site_fract_z
_atom_site_U_iso_or_equiv
_atom_site_adp_type
_atom_site_occupancy
_atom_site_symmetry_multiplicity
_atom_site_calc_flag
C1 C 0.20751(3) 0.82964(3) 0.270350(12) 0.01274(3) Uani 1 1 d
O1 O 0.04700(3) 0.82015(3) 0.226844(12) 0.01717(3) Uani 1 1 d
O2 O 0.05540(3) 0.76382(2) 0.382452(10) 0.01281(2) Uani 1 1 d
C2 C 0.18241(3) 0.71722(3) 0.332384(12) 0.01204(3) Uani 1 1 d
C3 C 0.04000(3) 0.63873(3) 0.431106(13) 0.01321(3) Uani 1 1 d
O3 O 0.22214(3) 1.10677(3) 0.229594(12) 0.01623(3) Uani 1 1 d
C4 C 0.15510(4) 0.51506(3) 0.412819(14) 0.01468(3) Uani 1 1 d
O4 O 0.43048(3) 1.17871(2) 0.366652(12) 0.01502(3) Uani 1 1 d
C5 C 0.24786(4) 0.56612(3) 0.348538(14) 0.01410(3) Uani 1 1 d
C6 C -0.09154(5) 0.66553(4) 0.490322(16) 0.01867(4) Uani 1 1 d
C7 C 0.23531(3) 1.00874(3) 0.293186(13) 0.01214(3) Uani 1 1 d
C8 C 0.41342(3) 1.03366(3) 0.329829(13) 0.01250(3) Uani 1 1 d
C9 C 0.60288(4) 1.18224(4) 0.395110(17) 0.01680(3) Uani 1 1 d
C10 C 0.69315(4) 1.04295(4) 0.377430(18) 0.01796(4) Uani 1 1 d
C11 C 0.57026(4) 0.94624(3) 0.334818(16) 0.01582(3) Uani 1 1 d
C12 C 0.65466(6) 1.33243(5) 0.43490(3) 0.02563(6) Uani 1 1 d
H1 H 0.3069(15) 0.7952(13) 0.2416(6) 0.023(2) Uiso 1 1 d
H5 H 0.3445(15) 0.5112(13) 0.3177(6) 0.026(2) Uiso 1 1 d
H4 H 0.1710(16) 0.4119(16) 0.4419(6) 0.030(2) Uiso 1 1 d
H61 H -0.0625(17) 0.7653(14) 0.5212(6) 0.028(2) Uiso 1 1 d
H62 H -0.0926(17) 0.5653(13) 0.5220(6) 0.025(2) Uiso 1 1 d
H63 H -0.2168(19) 0.6780(14) 0.4721(6) 0.032(3) Uiso 1 1 d
H7 H 0.1431(13) 1.0394(11) 0.3253(5) 0.0183(18) Uiso 1 1 d
H1O H 0.0406(17) 0.9009(14) 0.2039(7) 0.031(2) Uiso 1 1 d
H3O H 0.1451(15) 1.1901(13) 0.2429(6) 0.028(2) Uiso 1 1 d
H11 H 0.5917(16) 0.8356(13) 0.3164(5) 0.026(2) Uiso 1 1 d
H10 H 0.8114(18) 1.0196(15) 0.3935(7) 0.037(3) Uiso 1 1 d
H123 H 0.764(2) 1.3129(16) 0.4540(7) 0.039(3) Uiso 1 1 d
H121 H 0.573(2) 1.3524(17) 0.4760(7) 0.043(3) Uiso 1 1 d
H122 H 0.645(2) 1.4256(19) 0.4069(8) 0.044(3) Uiso 1 1 d

loop_
_atom_site_aniso_label
_atom_site_aniso_U_11
_atom_site_aniso_U_22
_atom_site_aniso_U_33
_atom_site_aniso_U_23
_atom_site_aniso_U_13
_atom_site_aniso_U_12
C1 0.01493(6) 0.01142(5) 0.01186(6) 0.00043(4) -0.00023(5) -0.00021(5)
O1 0.02018(7) 0.01493(6) 0.01639(6) 0.00272(5) -0.00599(6) -0.00302(5)
O2 0.01432(5) 0.01103(4) 0.01308(5) 0.00020(4) 0.00109(4) 0.00143(4)
C2 0.01384(6) 0.01035(5) 0.01194(6) 0.00027(4) 0.00018(5) 0.00079(4)
C3 0.01435(7) 0.01316(6) 0.01211(6) 0.00032(5) 0.00018(5) -0.00040(5)
O3 0.01783(7) 0.01405(5) 0.01680(6) 0.00491(5) -0.00134(5) 0.00053(5)
C4 0.01778(8) 0.01202(6) 0.01424(7) 0.00197(5) -0.00012(6) 0.00131(5)
O4 0.01458(6) 0.01198(5) 0.01849(6) -0.00176(4) -0.00216(5) 0.00016(4)
C5 0.01638(7) 0.01153(6) 0.01437(7) 0.00047(5) 0.00093(5) 0.00279(5)
C6 0.01891(9) 0.02175(10) 0.01534(8) -0.00085(7) 0.00388(7) -0.00096(8)
C7 0.01238(6) 0.01095(5) 0.01309(6) 0.00094(4) 0.00023(5) 0.00026(4)
C8 0.01233(6) 0.01132(5) 0.01386(6) 0.00012(5) 0.00009(5) 0.00075(4)
C9 0.01575(8) 0.01601(7) 0.01864(9) 0.00114(7) -0.00291(6) -0.00305(6)
C10 0.01263(7) 0.01993(9) 0.02131(10) 0.00291(7) -0.00174(6) 0.00016(6)
C11 0.01351(7) 0.01523(7) 0.01873(8) 0.00016(6) 0.00067(6) 0.00271(5)
C12 0.02734(15) 0.02084(11) 0.02872(15) -0.00298(10) -0.00804(12) -0.00689(11)

loop_
_atom_type_symbol
_atom_type_description
_atom_type_scat_dispersion_real
_atom_type_scat_dispersion_imag
_atom_type_scat_source
C C 0.0033 0.0016 'International Tables Vol C Tables 4.2.6.8 and 6.1.1.4'
H H 0.0000 0.0000 'International Tables Vol C Tables 4.2.6.8 and 6.1.1.4'
O O 0.0106 0.0060 'International Tables Vol C Tables 4.2.6.8 and 6.1.1.4'

loop_
_geom_angle_atom_site_label_1
_geom_angle_atom_site_label_2
_geom_angle_atom_site_label_3
_geom_angle
O1 C1 C2 107.66(2)
O1 C1 C7 108.489(19)
C2 C1 C7 112.937(19)
C3 O2 C2 107.338(18)
C5 C2 O2 110.03(2)
C5 C2 C1 133.57(2)
O2 C2 C1 116.118(19)
C4 C3 O2 109.70(2)
C4 C3 C6 134.50(3)
O2 C3 C6 115.80(2)
C3 C4 C5 106.69(2)
C9 O4 C8 107.13(2)
C2 C5 C4 106.25(2)
O3 C7 C8 111.17(2)
O3 C7 C1 107.144(19)
C8 C7 C1 111.924(18)
C11 C8 O4 109.98(2)
C11 C8 C7 134.78(2)
O4 C8 C7 115.23(2)
C10 C9 O4 109.85(2)
C10 C9 C12 133.58(3)
O4 C9 C12 116.53(3)
C9 C10 C11 106.70(2)
C8 C11 C10 106.34(2)

loop_
_geom_bond_atom_site_label_1
_geom_bond_atom_site_label_2
_geom_bond_distance
C1 O1 1.4315(3)
C1 C2 1.4856(3)
C1 C7 1.5360(3)
O2 C3 1.3690(3)
O2 C2 1.3715(3)
C2 C5 1.3574(3)
C3 C4 1.3597(4)
C3 C6 1.4809(4)
O3 C7 1.4312(3)
C4 C5 1.4375(4)
O4 C9 1.3721(4)
O4 C8 1.3735(3)
C7 C8 1.4885(3)
C8 C11 1.3577(3)
C9 C10 1.3564(5)
C9 C12 1.4816(5)
C10 C11 1.4370(4)

loop_
_geom_torsion_atom_site_label_1
_geom_torsion_atom_site_label_2
_geom_torsion_atom_site_label_3
_geom_torsion_atom_site_label_4
_geom_torsion
C3 O2 C2 C5 -0.26(3)
C3 O2 C2 C1 174.44(2)
O1 C1 C2 C5 103.25(3)
C7 C1 C2 C5 -137.01(3)
O1 C1 C2 O2 -69.87(3)
C7 C1 C2 O2 49.87(3)
C2 O2 C3 C4 0.26(3)
C2 O2 C3 C6 179.84(2)
O2 C3 C4 C5 -0.16(3)
C6 C3 C4 C5 -179.63(3)
O2 C2 C5 C4 0.16(3)
C1 C2 C5 C4 -173.26(3)
C3 C4 C5 C2 0.00(3)
O1 C1 C7 O3 -49.73(3)
C2 C1 C7 O3 -168.99(2)
O1 C1 C7 C8 -171.84(2)
C2 C1 C7 C8 68.90(3)
C9 O4 C8 C11 0.28(3)
C9 O4 C8 C7 -178.53(2)
O3 C7 C8 C11 -103.38(3)
C1 C7 C8 C11 16.40(4)
O3 C7 C8 O4 75.04(3)
C1 C7 C8 O4 -165.18(2)
C8 O4 C9 C10 -0.41(3)
C8 O4 C9 C12 177.46(3)
O4 C9 C10 C11 0.38(4)
C12 C9 C10 C11 -176.99(4)
O4 C8 C11 C10 -0.05(3)
C7 C8 C11 C10 178.43(3)
C9 C10 C11 C8 -0.20(3)

loop_
_cod_related_entry_id
_cod_related_entry_code
_cod_related_entry_database
1 30651990 ChemSpider
